data_4325616
loop_
_publ_author_name
'Galina V. Romanenko'
'Ksenia Yu. Maryunina'
'Artem S. Bogomyakov'
'Renad Z. Sagdeev'
'Victor I. Ovcharenko'

_publ_section_title
;
 Relationship between the Thermally Induced Reorientations of Aromatic
 Solvate Molecules in Cu(hfac)2- Nitroxide Breathing Crystals and the
 Character of the Magnetic Anomaly
;
_journal_name_full 'Inorganic Chemistry'
_journal_page_first 6597
_journal_page_last 6609
_journal_paper_doi 10.1021/ic200444e
_journal_volume 50
_journal_year 2011
_chemical_formula_sum 'C29 H32 Cu F12 N4 O6'
_chemical_formula_weight 824.13
_chemical_name_systematic
; 
 ? 
;
_space_group_IT_number 2
_symmetry_cell_setting triclinic
_symmetry_space_group_name_Hall '-P 1'
_symmetry_space_group_name_H-M 'P -1'
_atom_sites_solution_hydrogens geom
_atom_sites_solution_primary direct
_atom_sites_solution_secondary difmap
_audit_creation_method SHELXL-97
_cell_angle_alpha 99.355(3)
_cell_angle_beta 113.206(3)
_cell_angle_gamma 95.233(3)
_cell_formula_units_Z 2
_cell_length_a 10.7506(5)
_cell_length_b 13.3890(7)
_cell_length_c 13.5765(7)
_cell_measurement_reflns_used 6069
_cell_measurement_temperature 175(2)
_cell_measurement_theta_max 22.81
_cell_measurement_theta_min 2.39
_cell_volume 1746.04(16)
_computing_cell_refinement 'Bruker SAINT'
_computing_data_collection 'Bruker APEX2'
_computing_data_reduction 'Bruker SAINT'
_computing_molecular_graphics 'Bruker SHELXTL'
_computing_publication_material 'Bruker SHELXTL'
_computing_structure_refinement 'SHELXL-97 (Sheldrick, 1997)'
_computing_structure_solution 'SHELXS-97 (Sheldrick, 1990)'
_diffrn_ambient_temperature 175(2)
_diffrn_measured_fraction_theta_full 0.964
_diffrn_measured_fraction_theta_max 0.964
_diffrn_measurement_device_type 'Bruker APEX-II CCD'
_diffrn_measurement_method '\f and \w scans'
_diffrn_radiation_monochromator graphite
_diffrn_radiation_source 'fine-focus sealed tube'
_diffrn_radiation_type MoK\a
_diffrn_radiation_wavelength 0.71073
_diffrn_reflns_av_R_equivalents 0.0553
_diffrn_reflns_av_sigmaI/netI 0.0773
_diffrn_reflns_limit_h_max 14
_diffrn_reflns_limit_h_min -14
_diffrn_reflns_limit_k_max 17
_diffrn_reflns_limit_k_min -16
_diffrn_reflns_limit_l_max 17
_diffrn_reflns_limit_l_min -17
_diffrn_reflns_number 27889
_diffrn_reflns_theta_full 28.14
_diffrn_reflns_theta_max 28.14
_diffrn_reflns_theta_min 1.56
_diffrn_standards_number 0
_exptl_absorpt_coefficient_mu 0.736
_exptl_absorpt_correction_T_max 0.4902
_exptl_absorpt_correction_T_min 0.4287
_exptl_absorpt_correction_type multi-scan
_exptl_crystal_density_diffrn 1.568
_exptl_crystal_F_000 838
_refine_diff_density_max 0.373
_refine_diff_density_min -0.443
_refine_diff_density_rms 0.060
_refine_ls_extinction_method none
_refine_ls_goodness_of_fit_ref 0.854
_refine_ls_hydrogen_treatment constr
_refine_ls_matrix_type full
_refine_ls_number_parameters 631
_refine_ls_number_reflns 8224
_refine_ls_number_restraints 13
_refine_ls_restrained_S_all 0.863
_refine_ls_R_factor_all 0.0850
_refine_ls_R_factor_gt 0.0443
_refine_ls_shift/su_max 0.005
_refine_ls_shift/su_mean 0.000
_refine_ls_structure_factor_coef Fsqd
_refine_ls_weighting_details 'calc w=1/[\s^2^(Fo^2^)+(0.0679P)^2^+0.0000P] where P=(Fo^2^+2Fc^2^)/3'
_refine_ls_weighting_scheme calc
_refine_ls_wR_factor_gt 0.1072
_refine_ls_wR_factor_ref 0.1216
_reflns_number_gt 4845
_reflns_number_total 8224
_reflns_threshold_expression >2sigma(I)
_cod_data_source_file ic200444e_si_002_21.cif
_cod_data_source_block phbu175
_cod_original_cell_volume 1746.04(15)
_cod_database_code 4325616

loop_
_symmetry_equiv_pos_as_xyz
'x, y, z'
'-x, -y, -z'

loop_
_atom_site_label
_atom_site_type_symbol
_atom_site_fract_x
_atom_site_fract_y
_atom_site_fract_z
_atom_site_U_iso_or_equiv
_atom_site_adp_type
_atom_site_occupancy
_atom_site_symmetry_multiplicity
_atom_site_calc_flag
_atom_site_refinement_flags
_atom_site_disorder_assembly
_atom_site_disorder_group
Cu1 Cu 0.0000 0.0000 0.0000 0.02939(12) Uani 1 2 d S . .
O1 O 0.13172(16) 0.12403(12) 0.02853(13) 0.0359(4) Uani 1 1 d . . .
C1 C 0.3000(3) 0.2408(2) 0.0213(3) 0.0491(8) Uani 1 1 d . . .
F1 F 0.3698(8) 0.2732(6) 0.1296(7) 0.081(3) Uani 0.50 1 d P . .
F2 F 0.4035(6) 0.2472(6) -0.0206(6) 0.0546(17) Uani 0.50 1 d P . .
F3 F 0.2067(8) 0.3036(5) -0.0232(5) 0.058(2) Uani 0.50 1 d P . .
F1A F 0.3824(9) 0.2527(7) -0.0164(9) 0.098(3) Uani 0.50 1 d P . .
F2A F 0.2193(10) 0.2982(7) -0.0208(9) 0.112(4) Uani 0.50 1 d P . .
F3A F 0.3512(10) 0.2859(7) 0.1239(7) 0.074(3) Uani 0.50 1 d P . .
C2 C 0.2263(3) 0.13056(19) -0.0037(2) 0.0368(6) Uani 1 1 d . . .
C3 C 0.2689(3) 0.0525(2) -0.0561(2) 0.0438(7) Uani 1 1 d . . .
H3A H 0.3419 0.0691 -0.0767 0.053 Uiso 1 1 calc R . .
C4 C 0.2079(3) -0.0489(2) -0.0794(2) 0.0383(6) Uani 1 1 d . . .
C5 C 0.2582(3) -0.1295(2) -0.1426(3) 0.0578(9) Uani 1 1 d . . .
F4 F 0.2614(9) -0.2171(6) -0.1125(8) 0.129(3) Uani 0.50 1 d P . .
F5 F 0.3944(7) -0.1027(6) -0.1213(7) 0.100(3) Uani 0.50 1 d P . .
F6 F 0.2004(9) -0.1408(8) -0.2439(6) 0.165(4) Uani 0.50 1 d P . .
F4A F 0.2904(7) -0.2027(6) -0.0885(6) 0.075(2) Uani 0.50 1 d P . .
F5A F 0.3503(7) -0.0947(5) -0.1668(7) 0.098(3) Uani 0.50 1 d P . .
F6A F 0.1475(6) -0.1768(6) -0.2355(6) 0.0816(19) Uani 0.50 1 d P . .
O2 O 0.11337(17) -0.08579(13) -0.05747(13) 0.0394(4) Uani 1 1 d . . .
Cu2 Cu 0.5000 0.5000 0.5000 0.03482(12) Uani 1 2 d S . .
O3 O 0.65691(16) 0.43909(12) 0.50208(13) 0.0343(4) Uani 1 1 d . . .
C6 C 0.8152(3) 0.3686(2) 0.4474(2) 0.0425(7) Uani 1 1 d . . .
F7 F 0.9082(7) 0.4060(7) 0.5447(6) 0.087(3) Uani 0.50 1 d P . .
F8 F 0.7787(9) 0.2711(6) 0.4385(7) 0.074(3) Uani 0.50 1 d P . .
F9 F 0.8770(7) 0.3679(6) 0.3809(6) 0.0612(19) Uani 0.50 1 d P . .
F7A F 0.9264(8) 0.4216(7) 0.5349(8) 0.085(3) Uani 0.50 1 d P . .
F8A F 0.7854(9) 0.2793(7) 0.4686(8) 0.067(2) Uani 0.50 1 d P . .
F9A F 0.8494(8) 0.3583(7) 0.3623(7) 0.077(3) Uani 0.50 1 d P . .
C7 C 0.6934(2) 0.42625(18) 0.4242(2) 0.0334(6) Uani 1 1 d . . .
C8 C 0.6372(3) 0.45563(19) 0.3258(2) 0.0380(6) Uani 1 1 d . . .
H8A H 0.6722 0.4368 0.2725 0.046 Uiso 1 1 calc R . .
C9 C 0.5307(3) 0.51215(18) 0.3017(2) 0.0350(6) Uani 1 1 d . . .
C10 C 0.4764(3) 0.5439(2) 0.1911(2) 0.0460(7) Uani 1 1 d . . .
F10 F 0.5312(9) 0.5044(7) 0.1266(6) 0.131(3) Uani 0.50 1 d P . .
F11 F 0.5033(10) 0.6434(6) 0.2063(7) 0.074(2) Uani 0.50 1 d P . .
F12 F 0.3444(8) 0.5153(6) 0.1383(7) 0.105(3) Uani 0.50 1 d P . .
F10A F 0.4989(7) 0.4865(4) 0.1151(5) 0.0605(19) Uani 0.50 1 d P . .
F11A F 0.5319(10) 0.6371(6) 0.1981(7) 0.091(3) Uani 0.50 1 d P . .
F12A F 0.3427(7) 0.5418(7) 0.1508(6) 0.092(3) Uani 0.50 1 d P . .
O4 O 0.47234(17) 0.54389(12) 0.36173(13) 0.0366(4) Uani 1 1 d . . .
O01 O 0.09245(16) -0.01614(13) 0.17614(14) 0.0431(5) Uani 1 1 d . . .
N1 N 0.2206(2) -0.02429(15) 0.22934(17) 0.0371(5) Uani 1 1 d . . .
C01 C 0.2628(3) -0.12574(19) 0.2476(2) 0.0387(6) Uani 1 1 d . . .
C02 C 0.1922(3) -0.20772(19) 0.1429(2) 0.0475(7) Uani 1 1 d . . .
H02A H 0.0937 -0.2223 0.1245 0.071 Uiso 1 1 calc R . .
H02B H 0.2314 -0.2705 0.1533 0.071 Uiso 1 1 calc R . .
H02C H 0.2059 -0.1834 0.0830 0.071 Uiso 1 1 calc R . .
C03 C 0.2193(3) -0.1525(2) 0.3353(2) 0.0532(8) Uani 1 1 d . . .
H03A H 0.1190 -0.1707 0.3044 0.080 Uiso 1 1 calc R . .
H03B H 0.2502 -0.0931 0.3971 0.080 Uiso 1 1 calc R . .
H03C H 0.2606 -0.2109 0.3611 0.080 Uiso 1 1 calc R . .
C04 C 0.4205(3) -0.09549(19) 0.2877(2) 0.0372(6) Uani 1 1 d . . .
C05 C 0.4697(3) -0.1047(2) 0.1960(2) 0.0450(7) Uani 1 1 d . . .
H05A H 0.5698 -0.0841 0.2278 0.067 Uiso 1 1 calc R . .
H05B H 0.4265 -0.0598 0.1467 0.067 Uiso 1 1 calc R . .
H05C H 0.4445 -0.1760 0.1545 0.067 Uiso 1 1 calc R . .
C06 C 0.5066(3) -0.1466(2) 0.3777(2) 0.0480(7) Uani 1 1 d . . .
H06A H 0.6043 -0.1235 0.3977 0.072 Uiso 1 1 calc R . .
H06B H 0.4841 -0.2213 0.3512 0.072 Uiso 1 1 calc R . .
H06C H 0.4869 -0.1278 0.4423 0.072 Uiso 1 1 calc R . .
N2 N 0.4397(2) 0.01695(15) 0.33341(16) 0.0358(5) Uani 1 1 d . . .
O02 O 0.55773(17) 0.07108(13) 0.39441(15) 0.0454(5) Uani 1 1 d . . .
C07 C 0.3218(2) 0.05450(19) 0.2910(2) 0.0342(6) Uani 1 1 d . . .
C08 C 0.3088(2) 0.16162(18) 0.31128(19) 0.0319(6) Uani 1 1 d . . .
C09 C 0.4109(2) 0.24585(18) 0.38004(19) 0.0335(6) Uani 1 1 d . . .
H09A H 0.5043 0.2414 0.4210 0.040 Uiso 1 1 calc R . .
N3 N 0.35998(19) 0.33262(15) 0.38027(16) 0.0346(5) Uani 1 1 d . A .
N4 N 0.22539(19) 0.30485(15) 0.30992(16) 0.0351(5) Uani 1 1 d . . .
C041 C 0.1316(12) 0.3715(8) 0.2900(9) 0.043(3) Uani 0.50 1 d PD A 1
H04A H 0.1766 0.4391 0.3406 0.052 Uiso 0.50 1 calc PR A 1
H04B H 0.0545 0.3448 0.3063 0.052 Uiso 0.50 1 calc PR A 1
C042 C 0.0758(12) 0.3862(10) 0.1753(10) 0.118(5) Uani 0.50 1 d PD A 1
H04C H 0.0465 0.3186 0.1234 0.141 Uiso 0.50 1 calc PR A 1
H04D H 0.1480 0.4267 0.1629 0.141 Uiso 0.50 1 calc PR A 1
C043 C -0.0522(7) 0.4449(6) 0.1539(7) 0.062(2) Uani 0.50 1 d PD A 1
H04E H -0.1233 0.4210 0.0778 0.074 Uiso 0.50 1 calc PR A 1
H04V H -0.0940 0.4367 0.2061 0.074 Uiso 0.50 1 calc PR A 1
C044 C 0.0132(9) 0.5492(5) 0.1733(7) 0.086(3) Uani 0.50 1 d PD A 1
H04F H -0.0492 0.5961 0.1801 0.128 Uiso 0.50 1 calc PR A 1
H04G H 0.0358 0.5580 0.1116 0.128 Uiso 0.50 1 calc PR A 1
H04H H 0.0976 0.5645 0.2412 0.128 Uiso 0.50 1 calc PR A 1
C41 C 0.1401(11) 0.3916(9) 0.2845(9) 0.034(3) Uani 0.50 1 d PD A 2
H41A H 0.0842 0.3955 0.3276 0.041 Uiso 0.50 1 calc PR A 2
H41B H 0.2032 0.4579 0.3077 0.041 Uiso 0.50 1 calc PR A 2
C42 C 0.0477(10) 0.3755(7) 0.1659(9) 0.062(4) Uani 0.50 1 d PD A 2
H42A H -0.0330 0.3220 0.1464 0.074 Uiso 0.50 1 calc PR A 2
H42B H 0.0970 0.3530 0.1204 0.074 Uiso 0.50 1 calc PR A 2
C43 C 0.0005(12) 0.4803(9) 0.1450(11) 0.117(4) Uani 0.50 1 d PD A 2
H43A H 0.0611 0.5379 0.2060 0.140 Uiso 0.50 1 calc PR A 2
H43B H 0.0012 0.4935 0.0755 0.140 Uiso 0.50 1 calc PR A 2
C44 C -0.1339(9) 0.4682(7) 0.1390(10) 0.138(5) Uani 0.50 1 d PD A 2
H44A H -0.1641 0.5351 0.1421 0.206 Uiso 0.50 1 calc PR A 2
H44B H -0.1353 0.4400 0.2009 0.206 Uiso 0.50 1 calc PR A 2
H44C H -0.1959 0.4211 0.0699 0.206 Uiso 0.50 1 calc PR A 2
C010 C 0.19169(18) 0.20482(14) 0.27016(15) 0.0393(7) Uani 1 1 d . A .
H01A H 0.1024 0.1687 0.2216 0.047 Uiso 1 1 calc R . .
C1S C 0.91045(18) 0.94369(14) 0.44113(15) 0.0472(16) Uani 0.50 1 d PRD . .
C2S C 0.90686(18) 0.89007(14) 0.51933(15) 0.0296(12) Uani 0.50 1 d PR . .
H2SA H 0.9272 0.9264 0.5917 0.036 Uiso 0.50 1 d PR . .
C3S C 0.87386(18) 0.78384(14) 0.49268(15) 0.0464(17) Uani 0.50 1 d PR . .
H3SA H 0.8714 0.7468 0.5467 0.056 Uiso 0.50 1 d PR . .
C4S C 0.84445(18) 0.73122(14) 0.38784(15) 0.082(4) Uani 0.50 1 d PR . .
H4SA H 0.8217 0.6578 0.3694 0.099 Uiso 0.50 1 d PR . .
C5S C 0.84804(18) 0.78483(14) 0.30965(15) 0.077(3) Uani 0.50 1 d PR . .
H5SA H 0.8277 0.7485 0.2372 0.092 Uiso 0.50 1 d PR . .
C6S C 0.88105(18) 0.89107(14) 0.33629(15) 0.077(3) Uani 0.50 1 d PR . .
H6SA H 0.8835 0.9281 0.2823 0.092 Uiso 0.50 1 d PR . .
C7S C 0.95179(18) 1.06046(14) 0.47583(15) 0.0633(18) Uani 0.50 1 d PRD . .
H7SA H 0.9077 1.0873 0.5207 0.076 Uiso 0.50 1 d PR . .
H7SB H 0.9238 1.0900 0.4127 0.076 Uiso 0.50 1 d PR . .
C8S C 1.09808(18) 1.08762(14) 0.53586(15) 0.42(2) Uani 0.50 1 d PRD . .
H8SA H 1.1437 1.0459 0.5018 0.503 Uiso 0.50 1 d PR . .
H8SB H 1.1247 1.0792 0.6093 0.503 Uiso 0.50 1 d PR . .
C9S C 1.13231(18) 1.20551(14) 0.53274(15) 0.189(8) Uani 0.50 1 d PRD . .
H9SA H 1.0580 1.2267 0.4792 0.227 Uiso 0.50 1 d PR . .
H9SB H 1.2123 1.2191 0.5195 0.227 Uiso 0.50 1 d PR . .
C10S C 1.15343(18) 1.25291(14) 0.64070(15) 0.120(5) Uani 0.50 1 d PRD . .
H10A H 1.1754 1.3258 0.6510 0.181 Uiso 0.50 1 d PR . .
H10B H 1.0724 1.2361 0.6516 0.181 Uiso 0.50 1 d PR . .
H10C H 1.2267 1.2286 0.6920 0.181 Uiso 0.50 1 d PR . .

loop_
_atom_site_aniso_label
_atom_site_aniso_U_11
_atom_site_aniso_U_22
_atom_site_aniso_U_33
_atom_site_aniso_U_23
_atom_site_aniso_U_13
_atom_site_aniso_U_12
Cu1 0.0266(2) 0.0250(2) 0.0336(2) 0.00026(18) 0.01278(17) 0.00012(17)
O1 0.0378(9) 0.0327(10) 0.0353(9) 0.0003(8) 0.0176(8) -0.0016(7)
C1 0.0555(17) 0.0379(18) 0.0597(19) 0.0072(15) 0.0336(16) -0.0030(14)
F1 0.088(4) 0.053(4) 0.052(4) -0.003(3) -0.006(3) -0.044(3)
F2 0.054(2) 0.040(3) 0.087(3) 0.003(2) 0.054(2) -0.006(2)
F3 0.073(4) 0.033(3) 0.067(3) 0.013(3) 0.028(3) 0.004(3)
F1A 0.124(5) 0.053(4) 0.169(6) 0.002(4) 0.128(5) -0.009(4)
F2A 0.085(5) 0.055(5) 0.211(9) 0.067(5) 0.058(5) 0.031(4)
F3A 0.112(5) 0.042(4) 0.068(5) -0.009(3) 0.053(4) -0.019(3)
C2 0.0363(13) 0.0351(16) 0.0327(14) 0.0050(12) 0.0102(11) -0.0016(11)
C3 0.0469(15) 0.0355(16) 0.0557(17) 0.0041(13) 0.0317(13) 0.0012(12)
C4 0.0367(13) 0.0371(16) 0.0373(14) 0.0061(12) 0.0122(11) 0.0064(12)
C5 0.065(2) 0.042(2) 0.071(2) 0.0074(17) 0.0350(18) 0.0059(16)
F4 0.170(6) 0.035(3) 0.242(9) 0.022(4) 0.151(6) 0.010(4)
F5 0.074(3) 0.073(4) 0.162(6) 0.005(4) 0.066(3) 0.023(3)
F6 0.196(8) 0.227(10) 0.052(4) -0.009(5) 0.023(5) 0.149(7)
F4A 0.105(4) 0.060(4) 0.073(3) 0.025(3) 0.039(3) 0.058(3)
F5A 0.128(5) 0.045(3) 0.189(7) 0.014(4) 0.139(5) 0.012(4)
F6A 0.071(3) 0.096(4) 0.054(3) -0.036(3) 0.023(2) 0.009(3)
O2 0.0377(9) 0.0337(10) 0.0409(10) 0.0080(8) 0.0119(8) -0.0007(8)
Cu2 0.0404(2) 0.0323(3) 0.0418(3) 0.0093(2) 0.0255(2) 0.01296(19)
O3 0.0391(9) 0.0303(10) 0.0394(10) 0.0033(8) 0.0233(8) 0.0090(7)
C6 0.0439(15) 0.0395(17) 0.0521(18) 0.0039(14) 0.0298(14) 0.0101(13)
F7 0.053(3) 0.134(7) 0.053(3) -0.012(3) 0.005(3) 0.055(4)
F8 0.080(3) 0.038(3) 0.131(5) 0.016(3) 0.069(3) 0.019(3)
F9 0.056(3) 0.078(4) 0.084(4) 0.037(3) 0.053(2) 0.027(2)
F7A 0.037(3) 0.066(4) 0.125(6) -0.027(4) 0.026(3) 0.004(3)
F8A 0.074(3) 0.052(4) 0.119(5) 0.053(3) 0.068(3) 0.042(3)
F9A 0.071(4) 0.109(6) 0.076(4) 0.014(3) 0.051(3) 0.056(3)
C7 0.0338(13) 0.0214(13) 0.0433(15) -0.0018(11) 0.0189(12) -0.0009(10)
C8 0.0463(14) 0.0315(15) 0.0452(15) 0.0042(12) 0.0300(12) 0.0065(12)
C9 0.0449(14) 0.0228(14) 0.0395(14) 0.0038(11) 0.0221(12) 0.0002(11)
C10 0.0645(19) 0.0351(17) 0.0460(17) 0.0064(14) 0.0316(15) 0.0087(15)
F10 0.212(6) 0.187(7) 0.088(4) 0.085(4) 0.116(4) 0.140(5)
F11 0.139(5) 0.037(3) 0.064(3) 0.027(2) 0.049(3) 0.031(3)
F12 0.107(5) 0.090(4) 0.065(4) 0.023(3) -0.008(4) -0.044(4)
F10A 0.108(4) 0.033(2) 0.040(3) -0.003(2) 0.034(3) 0.014(3)
F11A 0.162(7) 0.038(4) 0.054(3) 0.006(3) 0.039(4) -0.030(4)
F12A 0.061(4) 0.180(8) 0.062(4) 0.053(4) 0.034(3) 0.058(4)
O4 0.0452(9) 0.0307(10) 0.0411(10) 0.0077(8) 0.0249(8) 0.0087(8)
O01 0.0360(9) 0.0335(10) 0.0563(11) -0.0004(9) 0.0206(8) 0.0010(8)
N1 0.0361(11) 0.0257(12) 0.0491(13) 0.0001(10) 0.0206(10) 0.0040(9)
C01 0.0502(15) 0.0217(14) 0.0466(15) 0.0031(11) 0.0248(13) 0.0044(11)
C02 0.0604(17) 0.0257(15) 0.0538(17) 0.0019(13) 0.0234(14) 0.0085(13)
C03 0.0587(17) 0.0421(18) 0.0642(19) 0.0054(15) 0.0359(15) -0.0029(14)
C04 0.0509(15) 0.0245(14) 0.0431(15) 0.0073(11) 0.0259(12) 0.0093(11)
C05 0.0602(16) 0.0352(16) 0.0526(17) 0.0121(13) 0.0342(14) 0.0160(13)
C06 0.0627(17) 0.0398(17) 0.0503(17) 0.0165(14) 0.0275(14) 0.0192(14)
N2 0.0389(11) 0.0267(12) 0.0436(12) 0.0041(10) 0.0204(10) 0.0058(9)
O02 0.0380(10) 0.0395(11) 0.0519(11) 0.0040(9) 0.0146(9) 0.0041(8)
C07 0.0347(13) 0.0276(14) 0.0407(14) 0.0015(11) 0.0195(11) -0.0004(11)
C08 0.0348(12) 0.0240(13) 0.0385(14) 0.0018(11) 0.0194(11) 0.0030(10)
C09 0.0356(13) 0.0268(14) 0.0404(14) 0.0087(11) 0.0174(11) 0.0052(11)
N3 0.0366(11) 0.0263(12) 0.0399(12) 0.0058(9) 0.0161(9) 0.0032(9)
N4 0.0369(11) 0.0266(12) 0.0391(12) 0.0007(9) 0.0148(9) 0.0085(9)
C041 0.048(5) 0.023(5) 0.054(5) 0.004(4) 0.019(4) 0.004(3)
C042 0.145(8) 0.172(11) 0.099(9) 0.083(7) 0.072(7) 0.138(8)
C043 0.047(4) 0.062(5) 0.091(5) 0.050(4) 0.029(4) 0.023(4)
C044 0.099(6) 0.050(5) 0.090(6) 0.011(4) 0.018(5) 0.032(5)
C41 0.041(4) 0.015(4) 0.053(5) 0.005(3) 0.024(4) 0.020(3)
C42 0.048(4) 0.035(5) 0.064(6) -0.014(4) -0.007(4) 0.006(4)
C43 0.167(11) 0.103(10) 0.168(10) 0.081(8) 0.128(9) 0.088(9)
C44 0.084(6) 0.098(8) 0.256(13) 0.082(8) 0.073(8) 0.055(6)
C010 0.0376(13) 0.0325(15) 0.0414(15) -0.0055(12) 0.0163(12) 0.0008(11)
C1S 0.043(3) 0.048(4) 0.063(4) 0.032(3) 0.027(3) 0.009(3)
C2S 0.043(3) 0.024(3) 0.033(3) 0.003(2) 0.028(2) 0.008(2)
C3S 0.059(4) 0.058(4) 0.056(3) 0.044(3) 0.044(3) 0.024(3)
C4S 0.033(4) 0.053(5) 0.159(9) 0.054(6) 0.024(5) 0.015(4)
C5S 0.068(5) 0.041(4) 0.108(7) 0.004(4) 0.029(4) 0.003(4)
C6S 0.064(4) 0.137(8) 0.040(4) 0.034(4) 0.026(3) 0.020(5)
C7S 0.053(4) 0.076(5) 0.067(4) 0.017(4) 0.032(3) 0.006(3)
C8S 0.114(11) 0.032(6) 1.02(6) 0.121(17) 0.13(2) 0.029(6)
C9S 0.108(9) 0.40(3) 0.111(10) 0.098(12) 0.063(7) 0.154(13)
C10S 0.085(9) 0.122(11) 0.145(10) 0.008(10) 0.049(7) 0.003(8)

loop_
_atom_type_symbol
_atom_type_description
_atom_type_scat_dispersion_real
_atom_type_scat_dispersion_imag
_atom_type_scat_source
C C 0.0033 0.0016 'International Tables Vol C Tables 4.2.6.8 and 6.1.1.4'
H H 0.0000 0.0000 'International Tables Vol C Tables 4.2.6.8 and 6.1.1.4'
N N 0.0061 0.0033 'International Tables Vol C Tables 4.2.6.8 and 6.1.1.4'
O O 0.0106 0.0060 'International Tables Vol C Tables 4.2.6.8 and 6.1.1.4'
F F 0.0171 0.0103 'International Tables Vol C Tables 4.2.6.8 and 6.1.1.4'
Cu Cu 0.3201 1.2651 'International Tables Vol C Tables 4.2.6.8 and 6.1.1.4'

loop_
_geom_angle_atom_site_label_1
_geom_angle_atom_site_label_2
_geom_angle_atom_site_label_3
_geom_angle
_geom_angle_site_symmetry_1
_geom_angle_site_symmetry_3
O1 Cu1 O1 180.0 . 2
O1 Cu1 O2 90.18(7) . 2
O1 Cu1 O2 89.82(7) 2 2
O1 Cu1 O2 89.82(7) . .
O1 Cu1 O2 90.18(7) 2 .
O2 Cu1 O2 180.0 2 .
O1 Cu1 O01 86.55(6) . 2
O1 Cu1 O01 93.45(6) 2 2
O2 Cu1 O01 98.81(6) 2 2
O2 Cu1 O01 81.19(6) . 2
O1 Cu1 O01 93.45(6) . .
O1 Cu1 O01 86.55(6) 2 .
O2 Cu1 O01 81.19(6) 2 .
O2 Cu1 O01 98.81(6) . .
O01 Cu1 O01 180.0 2 .
C2 O1 Cu1 126.10(16) . .
F1A C1 F2A 101.7(8) . .
F1A C1 F3A 110.8(7) . .
F2A C1 F3A 101.4(7) . .
F1A C1 F1 105.7(7) . .
F2A C1 F1 113.0(7) . .
F3A C1 F1 11.7(8) . .
F1A C1 F3 104.1(7) . .
F2A C1 F3 2.5(9) . .
F3A C1 F3 100.3(6) . .
F1 C1 F3 112.0(5) . .
F1A C1 F2 5.1(8) . .
F2A C1 F2 106.7(7) . .
F3A C1 F2 110.3(5) . .
F1 C1 F2 104.3(5) . .
F3 C1 F2 109.1(5) . .
F1A C1 C2 115.6(5) . .
F2A C1 C2 111.7(5) . .
F3A C1 C2 114.1(5) . .
F1 C1 C2 109.0(4) . .
F3 C1 C2 110.4(4) . .
F2 C1 C2 111.9(4) . .
O1 C2 C3 128.4(2) . .
O1 C2 C1 112.8(2) . .
C3 C2 C1 118.8(2) . .
C4 C3 C2 121.6(2) . .
O2 C4 C3 128.7(3) . .
O2 C4 C5 113.7(2) . .
C3 C4 C5 117.7(2) . .
F5A C5 F6 76.5(6) . .
F5A C5 F4 119.5(6) . .
F6 C5 F4 112.0(7) . .
F5A C5 F4A 113.0(6) . .
F6 C5 F4A 126.3(6) . .
F4 C5 F4A 15.8(6) . .
F5A C5 F6A 109.3(6) . .
F6 C5 F6A 34.1(6) . .
F4 C5 F6A 87.7(5) . .
F4A C5 F6A 103.5(5) . .
F5A C5 F5 28.0(6) . .
F6 C5 F5 102.5(6) . .
F4 C5 F5 99.8(6) . .
F4A C5 F5 89.1(5) . .
F6A C5 F5 132.0(6) . .
F5A C5 C4 114.9(4) . .
F6 C5 C4 113.9(5) . .
F4 C5 C4 114.4(5) . .
F4A C5 C4 108.9(4) . .
F6A C5 C4 106.6(4) . .
F5 C5 C4 112.7(4) . .
F5A F5 C5 63.8(11) . .
F6A F6 C5 80.9(11) . .
F6A F6 F5A 130.2(13) . .
C5 F6 F5A 51.6(4) . .
F5 F5A C5 88.1(15) . .
F5 F5A F6 135.0(15) . .
C5 F5A F6 51.9(4) . .
F6 F6A C5 65.1(8) . .
C4 O2 Cu1 123.97(17) . .
O3 Cu2 O3 180.0 . 2_666
O3 Cu2 O4 92.20(7) . .
O3 Cu2 O4 87.80(7) 2_666 .
O3 Cu2 O4 87.80(7) . 2_666
O3 Cu2 O4 92.20(7) 2_666 2_666
O4 Cu2 O4 180.0 . 2_666
C7 O3 Cu2 124.80(16) . .
F7 C6 F8 108.3(6) . .
F7 C6 F9 106.4(5) . .
F8 C6 F9 102.2(6) . .
F7 C6 F8A 94.4(6) . .
F8 C6 F8A 16.7(8) . .
F9 C6 F8A 115.9(6) . .
F7 C6 F9A 119.5(6) . .
F8 C6 F9A 96.5(7) . .
F9 C6 F9A 13.1(5) . .
F8A C6 F9A 111.9(7) . .
F7 C6 F7A 15.1(8) . .
F8 C6 F7A 119.7(6) . .
F9 C6 F7A 93.5(6) . .
F8A C6 F7A 107.4(6) . .
F9A C6 F7A 106.5(6) . .
F7 C6 C7 110.4(5) . .
F8 C6 C7 112.0(4) . .
F9 C6 C7 116.9(4) . .
F8A C6 C7 110.4(4) . .
F9A C6 C7 109.4(4) . .
F7A C6 C7 111.2(5) . .
O3 C7 C8 128.3(2) . .
O3 C7 C6 112.4(2) . .
C8 C7 C6 119.3(2) . .
C7 C8 C9 122.1(2) . .
O4 C9 C8 127.7(2) . .
O4 C9 C10 113.5(2) . .
C8 C9 C10 118.7(2) . .
F12 C10 F10A 92.1(5) . .
F12 C10 F11 108.0(6) . .
F10A C10 F11 119.4(6) . .
F12 C10 F11A 119.7(6) . .
F10A C10 F11A 105.2(6) . .
F11 C10 F11A 16.7(9) . .
F12 C10 F10 106.9(6) . .
F10A C10 F10 16.0(6) . .
F11 C10 F10 107.6(7) . .
F11A C10 F10 92.1(7) . .
F12 C10 F12A 16.4(7) . .
F10A C10 F12A 105.8(5) . .
F11 C10 F12A 93.1(6) . .
F11A C10 F12A 106.5(7) . .
F10 C10 F12A 119.3(5) . .
F12 C10 C9 111.5(5) . .
F10A C10 C9 114.4(4) . .
F11 C10 C9 109.9(4) . .
F11A C10 C9 112.3(4) . .
F10 C10 C9 112.8(4) . .
F12A C10 C9 112.0(4) . .
C9 O4 Cu2 123.37(16) . .
N1 O01 Cu1 123.98(15) . .
O01 N1 C07 124.8(2) . .
O01 N1 C01 121.73(18) . .
C07 N1 C01 112.1(2) . .
N1 C01 C02 110.7(2) . .
N1 C01 C03 106.2(2) . .
C02 C01 C03 110.2(2) . .
N1 C01 C04 99.60(18) . .
C02 C01 C04 115.3(2) . .
C03 C01 C04 114.0(2) . .
N2 C04 C06 109.3(2) . .
N2 C04 C05 106.0(2) . .
C06 C04 C05 110.6(2) . .
N2 C04 C01 100.55(19) . .
C06 C04 C01 114.9(2) . .
C05 C04 C01 114.5(2) . .
O02 N2 C07 125.2(2) . .
O02 N2 C04 122.5(2) . .
C07 N2 C04 111.78(19) . .
N1 C07 N2 108.2(2) . .
N1 C07 C08 126.5(2) . .
N2 C07 C08 125.3(2) . .
C010 C08 C09 103.7(2) . .
C010 C08 C07 128.1(2) . .
C09 C08 C07 128.2(2) . .
N3 C09 C08 111.2(2) . .
C09 N3 N4 105.06(18) . .
C010 N4 N3 111.78(18) . .
C010 N4 C041 123.7(5) . .
N3 N4 C041 124.3(4) . .
C010 N4 C41 130.7(4) . .
N3 N4 C41 117.4(4) . .
C041 N4 C41 10.2(9) . .
N4 C041 C042 113.5(10) . .
C041 C042 C043 109.5(10) . .
C044 C043 C042 100.8(8) . .
C42 C41 N4 112.5(8) . .
C41 C42 C43 107.5(8) . .
C44 C43 C42 104.2(10) . .
N4 C010 C08 108.21(17) . .
C8S C1S C6S 105.3(4) 2_776 .
C8S C1S C2S 14.9(4) 2_776 .
C6S C1S C2S 119.8 . .
C8S C1S C7S 74.3(3) 2_776 2_776
C6S C1S C7S 114.73(15) . 2_776
C2S C1S C7S 66.55(15) . 2_776
C8S C1S C7S 132.7(4) 2_776 .
C6S C1S C7S 122.0 . .
C2S C1S C7S 118.2 . .
C7S C1S C7S 86.47(14) 2_776 .
C8S C2S C9S 94.5(3) 2_776 2_776
C8S C2S C1S 10.3(2) 2_776 .
C9S C2S C1S 104.68(17) 2_776 .
C8S C2S C3S 110.2(3) 2_776 .
C9S C2S C3S 15.80(17) 2_776 .
C1S C2S C3S 120.3 . .
C8S C2S C7S 64.9(2) 2_776 2_776
C9S C2S C7S 113.3(3) 2_776 2_776
C1S C2S C7S 59.57(14) . 2_776
C3S C2S C7S 117.50(14) . 2_776
C9S C3S C4S 51.6(6) 2_776 .
C9S C3S C2S 69.0(6) 2_776 .
C4S C3S C2S 119.9 . .
C9S C3S C10S 38.6(5) 2_776 2_776
C4S C3S C10S 13.48(13) . 2_776
C2S C3S C10S 106.39(13) . 2_776
C9S C3S C8S 44.2(5) 2_776 2_776
C4S C3S C8S 94.79(12) . 2_776
C2S C3S C8S 25.08(12) . 2_776
C10S C3S C8S 81.34(16) 2_776 2_776
C10S C4S C9S 110.1(5) 2_776 2_776
C10S C4S C3S 124.3(4) 2_776 .
C9S C4S C3S 14.55(18) 2_776 .
C10S C4S C5S 5.0(5) 2_776 .
C9S C4S C5S 105.52(18) 2_776 .
C3S C4S C5S 119.8 . .
C10S C5S C4S 2.6(2) 2_776 .
C10S C5S C6S 122.7(2) 2_776 .
C4S C5S C6S 120.3 . .
C1S C6S C5S 119.8 . .
C1S C6S C8S 20.15(13) . 2_776
C5S C6S C8S 99.73(13) . 2_776
C1S C6S C10S 97.65(11) . 2_776
C5S C6S C10S 22.20(11) . 2_776
C8S C6S C10S 77.55(15) 2_776 2_776
C8S C7S C1S 23.02(15) . 2_776
C8S C7S C1S 109.8 . .
C1S C7S C1S 93.53(14) 2_776 .
C8S C7S C2S 31.82(14) . 2_776
C1S C7S C2S 53.88(12) 2_776 2_776
C1S C7S C2S 118.25(14) . 2_776
C8S C7S C8S 107.48(10) . 2_776
C1S C7S C8S 88.13(18) 2_776 2_776
C1S C7S C8S 12.56(11) . 2_776
C2S C7S C8S 122.9(2) 2_776 2_776
C1S C8S C2S 154.8(6) 2_776 2_776
C1S C8S C7S 82.7(3) 2_776 .
C2S C8S C7S 83.3(2) 2_776 .
C1S C8S C9S 150.5(4) 2_776 .
C2S C8S C9S 54.1(3) 2_776 .
C7S C8S C9S 104.7 . .
C1S C8S C6S 54.5(3) 2_776 2_776
C2S C8S C6S 149.8(4) 2_776 2_776
C7S C8S C6S 103.19(13) . 2_776
C9S C8S C6S 96.02(13) . 2_776
C1S C8S C3S 159.4(5) 2_776 2_776
C2S C8S C3S 44.68(19) 2_776 2_776
C7S C8S C3S 100.11(11) . 2_776
C9S C8S C3S 9.51(11) . 2_776
C6S C8S C3S 105.30(19) 2_776 2_776
C1S C8S C7S 34.7(3) 2_776 2_776
C2S C8S C7S 120.5(3) 2_776 2_776
C7S C8S C7S 72.52(11) . 2_776
C9S C8S C7S 174.49(11) . 2_776
C6S C8S C7S 89.28(17) 2_776 2_776
C3S C8S C7S 165.0(2) 2_776 2_776
C3S C9S C4S 113.9(7) 2_776 2_776
C3S C9S C2S 95.1(6) 2_776 2_776
C4S C9S C2S 149.3(3) 2_776 2_776
C3S C9S C10S 131.9(6) 2_776 .
C4S C9S C10S 18.46(18) 2_776 .
C2S C9S C10S 131.00(17) 2_776 .
C3S C9S C8S 126.3(5) 2_776 .
C4S C9S C8S 118.33(18) 2_776 .
C2S C9S C8S 31.38(17) 2_776 .
C10S C9S C8S 99.9 . .
C4S C10S C5S 172.4(7) 2_776 2_776
C4S C10S C9S 51.4(4) 2_776 .
C5S C10S C9S 121.5(2) 2_776 .
C4S C10S C3S 42.2(4) 2_776 2_776
C5S C10S C3S 130.9(3) 2_776 2_776
C9S C10S C3S 9.58(13) . 2_776
C4S C10S C6S 138.0(5) 2_776 2_776
C5S C10S C6S 35.14(16) 2_776 2_776
C9S C10S C6S 86.51(11) . 2_776
C3S C10S C6S 95.81(17) 2_776 2_776

loop_
_geom_bond_atom_site_label_1
_geom_bond_atom_site_label_2
_geom_bond_distance
_geom_bond_site_symmetry_2
Cu1 O1 1.9603(16) .
Cu1 O1 1.9603(16) 2
Cu1 O2 2.0315(18) 2
Cu1 O2 2.0315(18) .
Cu1 O01 2.2555(18) 2
Cu1 O01 2.2555(18) .
O1 C2 1.257(3) .
C1 F1A 1.196(11) .
C1 F2A 1.243(10) .
C1 F3A 1.292(8) .
C1 F1 1.334(8) .
C1 F3 1.386(8) .
C1 F2 1.436(9) .
C1 C2 1.528(4) .
C2 C3 1.382(3) .
C3 C4 1.382(3) .
C4 O2 1.249(3) .
C4 C5 1.537(4) .
C5 F5A 1.236(8) .
C5 F6 1.242(8) .
C5 F4 1.302(9) .
C5 F4A 1.309(7) .
C5 F6A 1.352(6) .
C5 F5 1.377(8) .
F5 F5A 0.647(13) .
F6 F6A 0.767(13) .
F6 F5A 1.534(10) .
Cu2 O3 1.9319(16) .
Cu2 O3 1.9319(16) 2_666
Cu2 O4 1.9770(17) .
Cu2 O4 1.9770(17) 2_666
O3 C7 1.257(3) .
C6 F7 1.284(7) .
C6 F8 1.301(9) .
C6 F9 1.314(9) .
C6 F8A 1.315(10) .
C6 F9A 1.335(10) .
C6 F7A 1.340(8) .
C6 C7 1.532(3) .
C7 C8 1.371(3) .
C8 C9 1.391(3) .
C9 O4 1.256(3) .
C9 C10 1.529(4) .
C10 F12 1.298(8) .
C10 F10A 1.298(8) .
C10 F11 1.301(8) .
C10 F11A 1.304(9) .
C10 F10 1.306(10) .
C10 F12A 1.317(7) .
O01 N1 1.304(2) .
N1 C07 1.335(3) .
N1 C01 1.499(3) .
C01 C02 1.515(3) .
C01 C03 1.520(4) .
C01 C04 1.552(3) .
C04 N2 1.494(3) .
C04 C06 1.521(3) .
C04 C05 1.526(4) .
N2 O02 1.277(2) .
N2 C07 1.352(3) .
C07 C08 1.446(3) .
C08 C010 1.384(3) .
C08 C09 1.405(3) .
C09 N3 1.329(3) .
N3 N4 1.357(2) .
N4 C010 1.319(3) .
N4 C041 1.384(12) .
N4 C41 1.544(11) .
C041 C042 1.486(13) .
C042 C043 1.599(12) .
C043 C044 1.439(10) .
C41 C42 1.487(11) .
C42 C43 1.566(12) .
C43 C44 1.408(11) .
C1S C8S 0.583(4) 2_776
C1S C6S 1.3788 .
C1S C2S 1.3853 .
C1S C7S 1.479(4) 2_776
C1S C7S 1.5273 .
C2S C8S 0.835(4) 2_776
C2S C9S 1.299(4) 2_776
C2S C3S 1.3854 .
C2S C7S 1.573(4) 2_776
C3S C9S 0.379(4) 2_776
C3S C4S 1.3788 .
C3S C10S 1.695(4) 2_776
C3S C8S 1.849(4) 2_776
C4S C10S 0.478(4) 2_776
C4S C9S 1.181(4) 2_776
C4S C5S 1.3851 .
C5S C10S 0.910(4) 2_776
C5S C6S 1.3855 .
C6S C8S 1.633(4) 2_776
C6S C10S 2.027(4) 2_776
C7S C8S 1.4350 .
C7S C1S 1.479(4) 2_776
C7S C2S 1.573(4) 2_776
C7S C8S 1.970(4) 2_776
C8S C1S 0.583(4) 2_776
C8S C2S 0.835(4) 2_776
C8S C9S 1.5990 .
C8S C6S 1.633(4) 2_776
C8S C3S 1.849(4) 2_776
C8S C7S 1.970(4) 2_776
C9S C3S 0.379(4) 2_776
C9S C4S 1.181(4) 2_776
C9S C2S 1.299(4) 2_776
C9S C10S 1.4184 .
C10S C4S 0.478(4) 2_776
C10S C5S 0.910(4) 2_776
C10S C3S 1.695(4) 2_776
C10S C6S 2.027(4) 2_776
